data_7116258
loop_
_publ_author_name
'Ji, Chengmin'
'Sun, Zhihua'
'Zhang, Shuquan'
'Zhao, Sangen'
'Chen, Tianliang'
'Tang, Yuanyuan'
'Luo, Junhua'

_publ_section_title
;
 A host-guest inclusion compound for reversible switching of quadratic
 nonlinear optical properties.
;
_journal_issue 12
_journal_name_full 'Chemical communications (Cambridge, England)'
_journal_page_first 2298
_journal_page_last 2300
_journal_paper_doi 10.1039/c4cc08711a
_journal_volume 51
_journal_year 2015
_chemical_formula_moiety 'C12 H24 O6, Cl O4, C6 H16 N'
_chemical_formula_sum 'C18 H40 Cl N O10'
_chemical_formula_weight 465.96
_chemical_name_common 'Dipropylammonium perchlorate 18-crown-6'
_chemical_name_systematic
; 
 ? 
;
_space_group_IT_number 62
_symmetry_cell_setting orthorhombic
_symmetry_space_group_name_Hall '-P 2ac 2n'
_symmetry_space_group_name_H-M 'P n m a'
_atom_sites_solution_hydrogens geom
_atom_sites_solution_primary direct
_atom_sites_solution_secondary difmap
_audit_creation_method SHELXL-97
_audit_update_record
;
2014-10-08 deposited with the CCDC.
2014-12-18 downloaded from the CCDC.
;
_cell_angle_alpha 90.00
_cell_angle_beta 90.00
_cell_angle_gamma 90.00
_cell_formula_units_Z 4
_cell_length_a 16.5769(4)
_cell_length_b 15.1415(3)
_cell_length_c 10.0908(2)
_cell_measurement_temperature 293(2)
_cell_volume 2532.78(9)
_computing_structure_refinement 'SHELXL-97 (Sheldrick, 1997)'
_computing_structure_solution 'SHELXS-97 (Sheldrick, 1990)'
_diffrn_ambient_temperature 293(2)
_diffrn_measured_fraction_theta_full 0.973
_diffrn_measured_fraction_theta_max 0.973
_diffrn_radiation_monochromator graphite
_diffrn_radiation_source 'fine-focus sealed tube'
_diffrn_radiation_type CuK\a
_diffrn_radiation_wavelength 1.54184
_diffrn_reflns_av_R_equivalents 0.0162
_diffrn_reflns_av_sigmaI/netI 0.0148
_diffrn_reflns_limit_h_max 18
_diffrn_reflns_limit_h_min -20
_diffrn_reflns_limit_k_max 18
_diffrn_reflns_limit_k_min -18
_diffrn_reflns_limit_l_max 12
_diffrn_reflns_limit_l_min -12
_diffrn_reflns_number 8168
_diffrn_reflns_theta_full 74.49
_diffrn_reflns_theta_max 74.49
_diffrn_reflns_theta_min 5.13
_exptl_absorpt_coefficient_mu 1.753
_exptl_absorpt_correction_T_max 0.7207
_exptl_absorpt_correction_T_min 0.7207
_exptl_absorpt_correction_type multi-scan
_exptl_absorpt_process_details 'CrystalClear (Rigaku Inc., 2008)'
_exptl_crystal_colour colourless
_exptl_crystal_density_diffrn 1.222
_exptl_crystal_density_method 'not measured'
_exptl_crystal_description block
_exptl_crystal_F_000 1008
_exptl_crystal_size_max 0.20
_exptl_crystal_size_mid 0.20
_exptl_crystal_size_min 0.20
_refine_diff_density_max 0.230
_refine_diff_density_min -0.232
_refine_diff_density_rms 0.032
_refine_ls_extinction_method none
_refine_ls_goodness_of_fit_ref 1.059
_refine_ls_hydrogen_treatment mixed
_refine_ls_matrix_type full
_refine_ls_number_parameters 182
_refine_ls_number_reflns 2620
_refine_ls_number_restraints 0
_refine_ls_restrained_S_all 1.059
_refine_ls_R_factor_all 0.0578
_refine_ls_R_factor_gt 0.0469
_refine_ls_shift/su_max 0.000
_refine_ls_shift/su_mean 0.000
_refine_ls_structure_factor_coef Fsqd
_refine_ls_weighting_details 'calc w=1/[\s^2^(Fo^2^)+(0.0612P)^2^+0.6707P] where P=(Fo^2^+2Fc^2^)/3'
_refine_ls_weighting_scheme calc
_refine_ls_wR_factor_gt 0.1270
_refine_ls_wR_factor_ref 0.1367
_reflns_number_gt 2080
_reflns_number_total 2620
_reflns_threshold_expression >2sigma(I)
_cod_data_source_file c4cc08711a3.cif
_cod_data_source_block '[(DPA)([18]crown-6)]ClO4(293K)'
_cod_depositor_comments 'Adding full bibliography for 7116258--7116262.cif.'
_cod_original_sg_symbol_H-M Pnma
_cod_database_code 7116258

loop_
_symmetry_equiv_pos_as_xyz
'x, y, z'
'-x+1/2, -y, z+1/2'
'x+1/2, -y+1/2, -z+1/2'
'-x, y+1/2, -z'
'-x, -y, -z'
'x-1/2, y, -z-1/2'
'-x-1/2, y-1/2, z-1/2'
'x, -y-1/2, z'

loop_
_atom_site_label
_atom_site_type_symbol
_atom_site_fract_x
_atom_site_fract_y
_atom_site_fract_z
_atom_site_U_iso_or_equiv
_atom_site_adp_type
_atom_site_occupancy
_atom_site_symmetry_multiplicity
_atom_site_calc_flag
_atom_site_refinement_flags
Cl1 Cl 0.5000 0.0000 0.5000 0.0737(3) Uani 1 2 d S
O4 O 0.10116(12) 0.2500 0.64568(17) 0.0666(5) Uani 1 2 d S
O2 O 0.24068(8) 0.09046(8) 0.30501(13) 0.0617(4) Uani 1 1 d .
O3 O 0.16886(8) 0.08551(9) 0.56109(15) 0.0677(4) Uani 1 1 d .
N1 N 0.30944(12) 0.2500 0.4210(2) 0.0557(5) Uani 1 2 d S
H4A H 0.2820 0.2991 0.3916 0.067 Uiso 0.50 1 calc PR
H4B H 0.2820 0.2009 0.3916 0.067 Uiso 0.50 1 calc PR
C1 C 0.18457(15) 0.17252(16) 0.1279(2) 0.0750(6) Uani 1 1 d .
H5A H 0.2362 0.1674 0.0792 0.090 Uiso 1 1 calc R
H5B H 0.1401 0.1745 0.0625 0.090 Uiso 1 1 calc R
C6 C 0.10315(15) 0.17261(17) 0.7241(2) 0.0801(7) Uani 1 1 d .
H6A H 0.0575 0.1731 0.7873 0.096 Uiso 1 1 calc R
H6B H 0.1539 0.1708 0.7757 0.096 Uiso 1 1 calc R
C3 C 0.23847(15) 0.01360(13) 0.3868(3) 0.0795(6) Uani 1 1 d .
H7A H 0.2886 0.0112 0.4400 0.095 Uiso 1 1 calc R
H7B H 0.2374 -0.0393 0.3293 0.095 Uiso 1 1 calc R
C5 C 0.09777(14) 0.09362(16) 0.6382(2) 0.0805(7) Uani 1 1 d .
H8A H 0.0908 0.0402 0.6936 0.097 Uiso 1 1 calc R
H8B H 0.0503 0.0988 0.5791 0.097 Uiso 1 1 calc R
C2 C 0.17408(14) 0.09604(15) 0.2173(2) 0.0756(6) Uani 1 1 d .
H9A H 0.1236 0.1028 0.2686 0.091 Uiso 1 1 calc R
H9B H 0.1701 0.0411 0.1645 0.091 Uiso 1 1 calc R
C9 C 0.39295(19) 0.2500 0.3615(3) 0.0789(9) Uani 1 2 d S
H10A H 0.4223 0.3028 0.3937 0.095 Uiso 0.50 1 calc PR
H10B H 0.4223 0.1972 0.3937 0.095 Uiso 0.50 1 calc PR
C4 C 0.16789(17) 0.01012(13) 0.4785(3) 0.0819(7) Uani 1 1 d .
H11A H 0.1172 0.0086 0.4267 0.098 Uiso 1 1 calc R
H11B H 0.1706 -0.0441 0.5332 0.098 Uiso 1 1 calc R
C10 C 0.3098(2) 0.2500 0.5671(3) 0.1090(19) Uani 1 2 d S
C8 C 0.3947(2) 0.2500 0.2167(3) 0.0923(11) Uani 1 2 d S
H14A H 0.3656 0.3028 0.1840 0.111 Uiso 0.50 1 calc PR
H14B H 0.3656 0.1972 0.1840 0.111 Uiso 0.50 1 calc PR
C7 C 0.4766(3) 0.2500 0.1618(5) 0.154(3) Uani 1 2 d S
H15B H 0.4739 0.2500 0.0648 0.147(17) Uiso 1 2 d SR
H15C H 0.5055 0.1973 0.1924 0.28(3) Uiso 1 1 d R
C11 C 0.3533(3) 0.2057(3) 0.6481(4) 0.0704(11) Uani 0.50 1 d P
C12 C 0.3552(3) 0.2500 0.7922(4) 0.1226(18) Uani 1 2 d S
O1 O 0.18433(11) 0.2500 0.20529(16) 0.0582(4) Uani 1 2 d S
O8 O 0.57778(18) 0.0029(3) 0.5416(4) 0.0937(11) Uani 0.50 1 d P
O6 O 0.4644(3) -0.0802(3) 0.4943(4) 0.1040(13) Uani 0.50 1 d P
O7 O 0.4515(2) 0.0532(3) 0.6049(6) 0.1287(17) Uani 0.50 1 d P
O5 O 0.4896(3) 0.0504(4) 0.3800(6) 0.147(2) Uani 0.50 1 d P
H2 H 0.3216 0.1895 0.5421 0.19(4) Uiso 0.50 1 d PR
H3 H 0.2537(15) 0.2500 0.571(2) 0.149(18) Uiso 1 2 d S
H6 H 0.4121 0.1909 0.6042 0.107(17) Uiso 0.50 1 d PR
H7 H 0.3305 0.1511 0.6499 0.099(18) Uiso 0.50 1 d PR
H1 H 0.3095 0.2500 0.8218 0.119(17) Uiso 1 2 d SR
H4 H 0.3843 0.2013 0.8216 0.146(14) Uiso 1 1 d R

loop_
_atom_site_aniso_label
_atom_site_aniso_U_11
_atom_site_aniso_U_22
_atom_site_aniso_U_33
_atom_site_aniso_U_23
_atom_site_aniso_U_13
_atom_site_aniso_U_12
Cl1 0.0540(4) 0.0761(5) 0.0910(5) 0.0049(4) -0.0093(3) -0.0211(3)
O4 0.0639(11) 0.0881(13) 0.0479(9) 0.000 0.0068(8) 0.000
O2 0.0616(7) 0.0564(7) 0.0672(8) -0.0098(6) -0.0042(6) 0.0030(6)
O3 0.0628(8) 0.0666(8) 0.0737(8) 0.0120(7) 0.0041(7) -0.0039(6)
N1 0.0544(11) 0.0609(12) 0.0519(11) 0.000 -0.0145(9) 0.000
C1 0.0801(14) 0.0935(16) 0.0514(10) -0.0166(11) -0.0171(10) -0.0040(12)
C6 0.0742(13) 0.1112(18) 0.0550(11) 0.0177(12) 0.0171(10) -0.0039(12)
C3 0.0858(15) 0.0484(10) 0.1043(17) -0.0041(11) -0.0001(13) 0.0127(10)
C5 0.0717(13) 0.0916(16) 0.0784(14) 0.0272(13) 0.0139(11) -0.0116(12)
C2 0.0775(14) 0.0746(13) 0.0746(13) -0.0178(11) -0.0177(11) -0.0128(11)
C9 0.0581(16) 0.113(3) 0.0654(17) 0.000 -0.0060(14) 0.000
C4 0.0892(17) 0.0493(11) 0.1071(18) 0.0173(11) -0.0025(14) -0.0044(10)
C10 0.0485(17) 0.229(6) 0.0497(16) 0.000 -0.0044(13) 0.000
C8 0.0689(19) 0.138(3) 0.070(2) 0.000 0.0041(16) 0.000
C7 0.067(2) 0.309(9) 0.085(3) 0.000 0.012(2) 0.000
C11 0.065(2) 0.089(3) 0.057(2) 0.009(2) -0.0129(18) 0.009(2)
C12 0.093(3) 0.221(6) 0.0531(18) 0.000 -0.018(2) 0.000
O1 0.0619(10) 0.0718(11) 0.0408(8) 0.000 -0.0062(7) 0.000
O8 0.0497(16) 0.147(4) 0.084(2) -0.010(2) -0.0086(15) -0.0127(18)
O6 0.112(3) 0.082(2) 0.118(3) -0.028(2) 0.033(2) -0.043(2)
O7 0.084(2) 0.107(3) 0.195(5) -0.068(3) 0.046(3) -0.017(2)
O5 0.126(4) 0.175(5) 0.142(4) 0.076(4) -0.044(3) -0.041(3)

loop_
_atom_type_symbol
_atom_type_description
_atom_type_scat_dispersion_real
_atom_type_scat_dispersion_imag
_atom_type_scat_source
C C 0.0181 0.0091 'International Tables Vol C Tables 4.2.6.8 and 6.1.1.4'
H H 0.0000 0.0000 'International Tables Vol C Tables 4.2.6.8 and 6.1.1.4'
Cl Cl 0.3639 0.7018 'International Tables Vol C Tables 4.2.6.8 and 6.1.1.4'
N N 0.0311 0.0180 'International Tables Vol C Tables 4.2.6.8 and 6.1.1.4'
O O 0.0492 0.0322 'International Tables Vol C Tables 4.2.6.8 and 6.1.1.4'

loop_
_geom_angle_atom_site_label_1
_geom_angle_atom_site_label_2
_geom_angle_atom_site_label_3
_geom_angle
_geom_angle_site_symmetry_1
_geom_angle_site_symmetry_3
O6 Cl1 O6 180.0(3) 5_656 .
O6 Cl1 O8 117.2(2) 5_656 5_656
O6 Cl1 O8 62.8(2) . 5_656
O6 Cl1 O8 62.8(2) 5_656 .
O6 Cl1 O8 117.2(2) . .
O8 Cl1 O8 180.0(3) 5_656 .
O6 Cl1 O5 67.1(3) 5_656 .
O6 Cl1 O5 112.9(3) . .
O8 Cl1 O5 69.2(2) 5_656 .
O8 Cl1 O5 110.8(2) . .
O6 Cl1 O5 112.9(3) 5_656 5_656
O6 Cl1 O5 67.1(3) . 5_656
O8 Cl1 O5 110.8(2) 5_656 5_656
O8 Cl1 O5 69.2(2) . 5_656
O5 Cl1 O5 180.0(4) . 5_656
O6 Cl1 O7 105.6(2) 5_656 5_656
O6 Cl1 O7 74.4(2) . 5_656
O8 Cl1 O7 105.3(2) 5_656 5_656
O8 Cl1 O7 74.7(2) . 5_656
O5 Cl1 O7 76.4(4) . 5_656
O5 Cl1 O7 103.6(4) 5_656 5_656
O6 Cl1 O7 74.4(2) 5_656 .
O6 Cl1 O7 105.6(2) . .
O8 Cl1 O7 74.7(2) 5_656 .
O8 Cl1 O7 105.3(2) . .
O5 Cl1 O7 103.6(4) . .
O5 Cl1 O7 76.4(4) 5_656 .
O7 Cl1 O7 180.0(3) 5_656 .
C6 O4 C6 111.9(2) 8_565 .
C2 O2 C3 112.95(16) . .
C4 O3 C5 112.59(17) . .
C10 N1 C9 113.3(2) . .
O1 C1 C2 108.29(16) . .
O4 C6 C5 109.87(17) . .
O2 C3 C4 114.04(17) . .
O3 C5 C6 109.97(18) . .
O2 C2 C1 109.65(17) . .
C8 C9 N1 114.6(3) . .
O3 C4 C3 109.14(18) . .
C11 C10 C11 63.2(4) 8_565 .
C11 C10 N1 129.8(3) 8_565 .
C11 C10 N1 129.8(3) . .
C9 C8 C7 113.3(3) . .
C10 C11 C11 58.4(2) . 8_565
C10 C11 C12 111.8(3) . .
C11 C11 C12 65.27(17) 8_565 .
C11 C12 C11 49.5(3) 8_565 .
C1 O1 C1 112.7(2) 8_565 .
Cl1 O8 O6 58.4(2) . 5_656
Cl1 O8 O5 57.9(2) . 5_656
O6 O8 O5 101.6(3) 5_656 5_656
Cl1 O8 O7 57.73(17) . 5_656
O6 O8 O7 92.7(3) 5_656 5_656
O5 O8 O7 88.8(3) 5_656 5_656
Cl1 O6 O8 58.8(2) . 5_656
Cl1 O6 O5 59.2(2) . 5_656
O8 O6 O5 102.3(3) 5_656 5_656
Cl1 O6 O7 58.07(17) . 5_656
O8 O6 O7 93.1(3) 5_656 5_656
O5 O6 O7 90.5(3) 5_656 5_656
Cl1 O7 O6 47.56(16) . 5_656
Cl1 O7 O8 47.57(16) . 5_656
O6 O7 O8 81.6(3) 5_656 5_656
Cl1 O5 O6 53.6(2) . 5_656
Cl1 O5 O8 52.9(2) . 5_656
O6 O5 O8 94.9(3) 5_656 5_656

loop_
_geom_bond_atom_site_label_1
_geom_bond_atom_site_label_2
_geom_bond_distance
_geom_bond_site_symmetry_2
Cl1 O6 1.352(3) 5_656
Cl1 O6 1.352(3) .
Cl1 O8 1.357(3) 5_656
Cl1 O8 1.357(3) .
Cl1 O5 1.442(5) .
Cl1 O5 1.442(5) 5_656
Cl1 O7 1.554(4) 5_656
Cl1 O7 1.554(4) .
O4 C6 1.415(2) 8_565
O4 C6 1.415(2) .
O2 C2 1.418(2) .
O2 C3 1.427(3) .
O3 C4 1.414(3) .
O3 C5 1.417(3) .
N1 C10 1.474(4) .
N1 C9 1.509(4) .
C1 O1 1.409(2) .
C1 C2 1.478(3) .
C6 C5 1.480(3) .
C3 C4 1.492(4) .
C9 C8 1.461(5) .
C10 C11 1.280(5) 8_565
C10 C11 1.280(5) .
C8 C7 1.467(5) .
C11 C11 1.341(9) 8_565
C11 C12 1.602(5) .
C12 C11 1.602(5) 8_565
O1 C1 1.409(2) 8_565
O8 O6 1.411(5) 5_656
O8 O5 1.590(6) 5_656
O8 O7 1.773(6) 5_656
O6 O8 1.411(5) 5_656
O6 O5 1.547(6) 5_656
O6 O7 1.764(5) 5_656
O7 O6 1.764(5) 5_656
O7 O8 1.773(6) 5_656
O5 O6 1.547(6) 5_656
O5 O8 1.590(6) 5_656

loop_
_geom_torsion_atom_site_label_1
_geom_torsion_atom_site_label_2
_geom_torsion_atom_site_label_3
_geom_torsion_atom_site_label_4
_geom_torsion
_geom_torsion_site_symmetry_1
_geom_torsion_site_symmetry_4
C6 O4 C6 C5 177.82(13) 8_565 .
C2 O2 C3 C4 -63.1(3) . .
C4 O3 C5 C6 178.93(18) . .
O4 C6 C5 O3 67.9(2) . .
C3 O2 C2 C1 -174.80(17) . .
O1 C1 C2 O2 -63.4(2) . .
C10 N1 C9 C8 180.0 . .
C5 O3 C4 C3 171.65(19) . .
O2 C3 C4 O3 -58.5(3) . .
C9 N1 C10 C11 43.0(4) . 8_565
C9 N1 C10 C11 -43.0(4) . .
N1 C9 C8 C7 180.0 . .
N1 C10 C11 C11 120.9(4) . 8_565
C11 C10 C11 C12 39.2(4) 8_565 .
N1 C10 C11 C12 160.0(3) . .
C10 C11 C12 C11 -36.3(4) . 8_565
C2 C1 O1 C1 -173.07(13) . 8_565
O6 Cl1 O8 O6 180.0 . 5_656
O8 Cl1 O8 O6 -104(10) 5_656 5_656
O5 Cl1 O8 O6 48.5(4) . 5_656
O5 Cl1 O8 O6 -131.5(4) 5_656 5_656
O7 Cl1 O8 O6 117.0(3) 5_656 5_656
O7 Cl1 O8 O6 -63.0(3) . 5_656
O6 Cl1 O8 O5 131.5(4) 5_656 5_656
O6 Cl1 O8 O5 -48.5(4) . 5_656
O8 Cl1 O8 O5 27(15) 5_656 5_656
O5 Cl1 O8 O5 180.0 . 5_656
O7 Cl1 O8 O5 -111.4(4) 5_656 5_656
O7 Cl1 O8 O5 68.6(4) . 5_656
O6 Cl1 O8 O7 -117.0(3) 5_656 5_656
O6 Cl1 O8 O7 63.0(3) . 5_656
O8 Cl1 O8 O7 139(12) 5_656 5_656
O5 Cl1 O8 O7 -68.6(4) . 5_656
O5 Cl1 O8 O7 111.4(4) 5_656 5_656
O7 Cl1 O8 O7 180.0 . 5_656
O6 Cl1 O6 O8 44(80) 5_656 5_656
O8 Cl1 O6 O8 180.0 . 5_656
O5 Cl1 O6 O8 -49.4(4) . 5_656
O5 Cl1 O6 O8 130.6(4) 5_656 5_656
O7 Cl1 O6 O8 -116.9(3) 5_656 5_656
O7 Cl1 O6 O8 63.1(3) . 5_656
O6 Cl1 O6 O5 -87(80) 5_656 5_656
O8 Cl1 O6 O5 -130.6(4) 5_656 5_656
O8 Cl1 O6 O5 49.4(4) . 5_656
O5 Cl1 O6 O5 180.0 . 5_656
O7 Cl1 O6 O5 112.6(4) 5_656 5_656
O7 Cl1 O6 O5 -67.4(4) . 5_656
O6 Cl1 O6 O7 161(80) 5_656 5_656
O8 Cl1 O6 O7 116.9(3) 5_656 5_656
O8 Cl1 O6 O7 -63.1(3) . 5_656
O5 Cl1 O6 O7 67.4(4) . 5_656
O5 Cl1 O6 O7 -112.6(4) 5_656 5_656
O7 Cl1 O6 O7 180.0 . 5_656
O6 Cl1 O7 O6 180.0 . 5_656
O8 Cl1 O7 O6 -124.6(3) 5_656 5_656
O8 Cl1 O7 O6 55.4(3) . 5_656
O5 Cl1 O7 O6 -61.1(3) . 5_656
O5 Cl1 O7 O6 118.9(3) 5_656 5_656
O7 Cl1 O7 O6 133(100) 5_656 5_656
O6 Cl1 O7 O8 124.6(3) 5_656 5_656
O6 Cl1 O7 O8 -55.4(3) . 5_656
O8 Cl1 O7 O8 180.0 . 5_656
O5 Cl1 O7 O8 63.5(3) . 5_656
O5 Cl1 O7 O8 -116.5(3) 5_656 5_656
O7 Cl1 O7 O8 -103(100) 5_656 5_656
O6 Cl1 O5 O6 180.0 . 5_656
O8 Cl1 O5 O6 133.7(3) 5_656 5_656
O8 Cl1 O5 O6 -46.3(3) . 5_656
O5 Cl1 O5 O6 45(100) 5_656 5_656
O7 Cl1 O5 O6 -113.8(3) 5_656 5_656
O7 Cl1 O5 O6 66.2(3) . 5_656
O6 Cl1 O5 O8 -133.7(3) 5_656 5_656
O6 Cl1 O5 O8 46.3(3) . 5_656
O8 Cl1 O5 O8 180.0 . 5_656
O5 Cl1 O5 O8 -88(100) 5_656 5_656
O7 Cl1 O5 O8 112.5(3) 5_656 5_656
O7 Cl1 O5 O8 -67.5(3) . 5_656
